data_7714600
loop_
_publ_author_name
'Raabe, Jan-Christian'
'Jameel, Froze'
'Stein, Matthias'
'Albert, Jakob'
'Poller, Maximilian J.'

_publ_section_title
;
 Heteroelements in polyoxometalates: a study on the influence of different
 group 15 elements on polyoxometalate formation.
;
_journal_issue 2
_journal_name_full 'Dalton transactions (Cambridge, England : 2003)'
_journal_page_first 454
_journal_page_last 466
_journal_paper_doi 10.1039/d3dt03883a
_journal_volume 53
_journal_year 2024
_chemical_formula_moiety 'Na6 O76 P4 W14, 2.5(O)'
_chemical_formula_sum 'H6 Na6 O58 P4 W14'
_chemical_formula_weight 4091.72
_chemical_properties_physical Hygroscopic
_space_group_crystal_system triclinic
_space_group_IT_number 2
_space_group_name_Hall '-P 1'
_space_group_name_H-M_alt 'P -1'
_atom_sites_solution_primary heavy
_audit_creation_date 2023-04-05
_audit_creation_method
;
Olex2 1.5
(compiled 2022.04.07 svn.rca3783a0 for OlexSys, GUI svn.r6498)
;
_audit_update_record
;
2023-09-08 deposited with the CCDC.	2023-12-01 downloaded from the CCDC.
;
_cell_angle_alpha 99.1067(16)
_cell_angle_beta 91.2955(16)
_cell_angle_gamma 104.3378(18)
_cell_formula_units_Z 1
_cell_length_a 10.8321(2)
_cell_length_b 12.6641(3)
_cell_length_c 15.4456(3)
_cell_measurement_reflns_used 56046
_cell_measurement_temperature 99.92(18)
_cell_measurement_theta_max 29.3570
_cell_measurement_theta_min 2.8500
_cell_volume 2022.70(8)
_computing_cell_refinement 'CrysAlisPro 1.171.41.123a (Rigaku OD, 2022)'
_computing_data_collection 'CrysAlisPro 1.171.41.123a (Rigaku OD, 2022)'
_computing_data_reduction 'CrysAlisPro 1.171.41.123a (Rigaku OD, 2022)'
_computing_molecular_graphics 'Olex2 1.5 (Dolomanov et al., 2009)'
_computing_publication_material 'Olex2 1.5 (Dolomanov et al., 2009)'
_computing_structure_refinement 'SHELXL 2018/3 (Sheldrick, 2015)'
_computing_structure_solution 'SHELXS  (Sheldrick, 2008)'
_diffrn_ambient_environment N~2~
_diffrn_ambient_temperature 99.92(18)
_diffrn_detector 'CCD plate'
_diffrn_detector_area_resol_mean 10.4127
_diffrn_detector_type Atlas
_diffrn_measured_fraction_theta_full 0.999
_diffrn_measured_fraction_theta_max 0.932
_diffrn_measurement_details
;
List of Runs (angles in degrees, time in seconds):

  # Type    Start    End  Width  t~exp~   \w     \q     \k     \f   Frames
#--------------------------------------------------------------------------
  1  \w    -86.00 -43.00   1.00   20.00    --   -9.92 154.00  82.20   43
  2  \w    -15.00  31.00   1.00   20.00    --   -9.92 -99.00   0.00   46
  3  \w    -86.00 -43.00   1.00   20.00    --   -9.92 154.00 163.41   43
  4  \w    -85.00 -42.00   1.00   20.00    --   -9.92 153.00 -28.92   43
  5  \w    -69.00  27.00   1.00   20.00    --   10.55 -19.00-180.00   96
  6  \w    -69.00  27.00   1.00   20.00    --   10.55 -19.00   0.00   96
  7  \w      2.00  63.00   1.00   20.00    --   10.55-120.00 -25.80   61
  8  \w    -14.00  85.00   1.00   20.00    --   10.55  38.00-180.00   99
  9  \w    -27.00  91.00   1.00   20.00    --   10.55  19.00   0.00  118
 10  \w    -84.00 -41.00   1.00   20.00    --   -9.92 152.00-104.93   43
 11  \w    -15.00  31.00   1.00   20.00    --   -9.92 -99.00 150.00   46
 12  \w    -85.00 -42.00   1.00   20.00    --   -9.92 153.00  17.67   43
 13  \w    -69.00 -30.00   1.00   20.00    --   -9.92 129.00 -46.76   39
 14  \w    -42.00  23.00   1.00   20.00    --   -9.92 -77.00-120.00   65
 15  \w    -43.00  21.00   1.00   20.00    --   -9.92  77.00 -90.00   64
 16  \w    -15.00  31.00   1.00   20.00    --   -9.92 -99.00 -60.00   46
 17  \w    -81.00 -38.00   1.00   20.00    --   -9.92 148.00  -8.82   43
 18  \w    -69.00 -30.00   1.00   20.00    --   -9.92 129.00-118.80   39
 19  \w    -43.00  21.00   1.00   20.00    --   -9.92  77.00   0.00   64
 20  \w    -42.00  23.00   1.00   20.00    --   -9.92 -77.00-150.00   65
 21  \w    -43.00  21.00   1.00   20.00    --   -9.92  77.00 -60.00   64
 22  \w    -78.00  30.00   1.00   20.00    --   10.55   0.00-150.00  108
 23  \w    -78.00  99.00   1.00   20.00    --   10.55   0.00-180.00  177
;
_diffrn_measurement_device 'four-circle diffractometer'
_diffrn_measurement_device_type 'SuperNova, Dual, Cu at home/near, Atlas'
_diffrn_measurement_method '\w scans'
_diffrn_orient_matrix_type 'CrysAlisPro convention (1999,Acta A55,543-557)'
_diffrn_orient_matrix_UB_11 0.0379700000
_diffrn_orient_matrix_UB_12 -0.0370519000
_diffrn_orient_matrix_UB_13 -0.0138964000
_diffrn_orient_matrix_UB_21 -0.0340321000
_diffrn_orient_matrix_UB_22 -0.0146716000
_diffrn_orient_matrix_UB_23 -0.0417207000
_diffrn_orient_matrix_UB_31 0.0445774000
_diffrn_orient_matrix_UB_32 0.0430380000
_diffrn_orient_matrix_UB_33 -0.0154399000
_diffrn_radiation_monochromator mirror
_diffrn_radiation_probe x-ray
_diffrn_radiation_type 'Mo K\a'
_diffrn_radiation_wavelength 0.71073
_diffrn_reflns_av_R_equivalents 0.0753
_diffrn_reflns_av_unetI/netI 0.0334
_diffrn_reflns_Laue_measured_fraction_full 0.999
_diffrn_reflns_Laue_measured_fraction_max 0.932
_diffrn_reflns_limit_h_max 14
_diffrn_reflns_limit_h_min -14
_diffrn_reflns_limit_k_max 17
_diffrn_reflns_limit_k_min -17
_diffrn_reflns_limit_l_max 21
_diffrn_reflns_limit_l_min -21
_diffrn_reflns_number 88070
_diffrn_reflns_point_group_measured_fraction_full 0.999
_diffrn_reflns_point_group_measured_fraction_max 0.932
_diffrn_reflns_theta_full 25.242
_diffrn_reflns_theta_max 29.455
_diffrn_reflns_theta_min 2.288
_diffrn_source 'micro-focus sealed X-ray tube'
_diffrn_source_type 'SuperNova (Mo) X-ray Source'
_exptl_absorpt_coefficient_mu 20.037
_exptl_absorpt_correction_T_max 1.00000
_exptl_absorpt_correction_T_min 0.15221
_exptl_absorpt_correction_type multi-scan
_exptl_absorpt_process_details
;
CrysAlisPro 1.171.41.123a (Rigaku Oxford Diffraction, 2022)
Empirical absorption correction using spherical harmonics,
implemented in SCALE3 ABSPACK scaling algorithm.
;
_exptl_crystal_colour colourless
_exptl_crystal_colour_primary colourless
_exptl_crystal_density_diffrn 3.359
_exptl_crystal_description block
_exptl_crystal_F_000 1790
_exptl_crystal_recrystallization_method 'Re-crystallisation from solvent: Water'
_exptl_crystal_size_max 0.32
_exptl_crystal_size_mid 0.22
_exptl_crystal_size_min 0.18
_refine_diff_density_max 2.567
_refine_diff_density_min -4.396
_refine_diff_density_rms 0.305
_refine_ls_extinction_coef 0.00039(3)
_refine_ls_extinction_expression Fc^*^=kFc[1+0.001xFc^2^\l^3^/sin(2\q)]^-1/4^
_refine_ls_extinction_method 'SHELXL-2018/3 (Sheldrick 2018)'
_refine_ls_goodness_of_fit_ref 1.076
_refine_ls_hydrogen_treatment undef
_refine_ls_matrix_type full
_refine_ls_number_parameters 469
_refine_ls_number_reflns 10454
_refine_ls_number_restraints 641
_refine_ls_restrained_S_all 1.049
_refine_ls_R_factor_all 0.0296
_refine_ls_R_factor_gt 0.0283
_refine_ls_shift/su_max 0.002
_refine_ls_shift/su_mean 0.000
_refine_ls_structure_factor_coef Fsqd
_refine_ls_weighting_details 'w=1/[\s^2^(Fo^2^)+(0.0313P)^2^+19.9366P] where P=(Fo^2^+2Fc^2^)/3'
_refine_ls_weighting_scheme calc
_refine_ls_wR_factor_gt 0.0709
_refine_ls_wR_factor_ref 0.0719
_reflns_Friedel_coverage 0.000
_reflns_number_gt 10049
_reflns_number_total 10454
_reflns_threshold_expression 'I > 2\s(I)'
_cod_data_source_file d3dt03883a2.cif
_cod_data_source_block jcr253-2_auto
_cod_depositor_comments 'Adding full bibliography for 7714599--7714602.cif.'
_cod_original_cell_volume 2022.72(7)
_cod_original_formula_sum 'Na6 H6 P4 W14 O58'
_cod_database_code 7714600
_shelx_shelxl_version_number 2018/3
_chemical_oxdiff_formula Na7PW6O24
_chemical_oxdiff_usercomment 'Raabe/Albert, 15.02.2023, Mo, 100K'
_shelx_space_group_comment
;
The symmetry employed for this shelxl refinement is uniquely defined
by the following loop, which should always be used as a source of
symmetry information in preference to the above space-group names.
They are only intended as comments.
;
_shelx_estimated_absorpt_t_max 0.123
_shelx_estimated_absorpt_t_min 0.060
_olex2_refinement_description
;
1. Restrained distances
 Na3-O9X \\sim Na3-O9W
 with sigma of 0.02
2. Uiso/Uaniso restraints and constraints
Uanis(O1) \\sim Ueq, Uanis(O12) \\sim Ueq, Uanis(O16) \\sim Ueq: with sigma of
0.002 and sigma for terminal atoms of 0.004
Uanis(O4) \\sim Ueq: with sigma of 0.002 and sigma for terminal atoms of 0.004
Uanis(P1) \\sim Ueq: with sigma of 0.002 and sigma for terminal atoms of 0.004
Uanis(O17) \\sim Ueq: with sigma of 0.002 and sigma for terminal atoms of 0.004
Uanis(O9X) = Uanis(O9W)
3. Rigid body (RIGU) restrains
 All non-hydrogen atoms
 with sigma for 1-2 distances of 0.004 and sigma for 1-3 distances of 0.004
4. Others
 Sof(O9X)=1-FVAR(1)
 Sof(O9W)=FVAR(1)
 Fixed Sof: O28(0.25)
;
_smtbx_masks_void_probe_radius 1.2
_smtbx_masks_void_truncation_radius 1.2
_olex2_submission_special_instructions 'No special instructions were received'
_oxdiff_exptl_absorpt_empirical_details
;
Empirical correction (ABSPACK) includes:
- Absorption correction using spherical harmonics
- Frame scaling
;
_oxdiff_exptl_absorpt_empirical_full_max 3.400
_oxdiff_exptl_absorpt_empirical_full_min 0.560

loop_
_space_group_symop_operation_xyz
'x, y, z'
'-x, -y, -z'

loop_
_atom_site_label
_atom_site_type_symbol
_atom_site_fract_x
_atom_site_fract_y
_atom_site_fract_z
_atom_site_U_iso_or_equiv
_atom_site_adp_type
_atom_site_occupancy
_atom_site_site_symmetry_order
_atom_site_calc_flag
_atom_site_refinement_flags_posn
_atom_site_refinement_flags_adp
_atom_site_refinement_flags_occupancy
_atom_site_disorder_assembly
_atom_site_disorder_group
W1 W 0.37237(2) 1.08332(2) 0.73505(2) 0.00588(5) Uani 1 1 d . . . . .
W2 W 0.10971(2) 0.84046(2) 0.63875(2) 0.01493(6) Uani 1 1 d . . . . .
W3 W -0.00999(2) 0.65882(2) 0.77093(2) 0.01364(6) Uani 1 1 d . . . . .
W4 W 0.12640(2) 0.72348(2) 1.00190(2) 0.00944(6) Uani 1 1 d . . . . .
W5 W 0.43961(2) 0.70264(2) 0.91176(2) 0.00398(5) Uani 1 1 d . . . . .
W6 W 0.31779(2) 0.66471(2) 0.70007(2) 0.00517(5) Uani 1 1 d . . . . .
W7 W 0.56767(2) 0.88616(2) 0.77745(2) 0.00352(5) Uani 1 1 d . . . . .
P1 P 0.25235(13) 0.87822(11) 0.84988(9) 0.0052(2) Uani 1 1 d . U . . .
P2 P 0.59047(13) 1.13275(11) 0.90237(9) 0.0046(2) Uani 1 1 d . . . . .
Na1 Na 0.1363(2) 1.2634(2) 0.71297(16) 0.0169(5) Uani 1 1 d . . . . .
Na2 Na 0.6662(2) 0.5849(2) 1.05591(17) 0.0157(5) Uani 1 1 d . . . . .
Na3 Na 0.7020(2) 0.92698(18) 0.99505(14) 0.0082(4) Uani 1 1 d D . . . .
O1 O 0.3074(4) 0.9995(3) 0.8454(2) 0.0070(7) Uani 1 1 d . U . . .
O1W O 0.3366(6) 1.3547(5) 0.6680(4) 0.0406(16) Uani 1 1 d . . . . .
O2 O 0.1328(4) 0.8291(4) 0.7850(3) 0.0117(8) Uani 1 1 d . . . . .
O2W O 0.0407(7) 1.3779(6) 0.6362(3) 0.0442(17) Uani 1 1 d . . . . .
O3 O 0.2186(3) 0.8678(3) 0.9433(3) 0.0076(7) Uani 1 1 d . . . . .
O3W O 0.0637(5) 1.1216(4) 0.5857(3) 0.0262(11) Uani 1 1 d . . . . .
O4 O 0.3529(3) 0.8115(3) 0.8220(2) 0.0064(7) Uani 1 1 d . U . . .
O4W O -0.0401(6) 1.1491(8) 0.7720(4) 0.073(3) Uani 1 1 d . . . . .
O5 O 0.2484(4) 0.9674(3) 0.6669(3) 0.0110(8) Uani 1 1 d . . . . .
O5W O 0.5169(5) 0.6110(4) 1.1636(4) 0.0226(10) Uani 1 1 d . . . . .
O6 O 0.0138(4) 0.6964(4) 0.6550(3) 0.0172(9) Uani 1 1 d . . . . .
O6W O 0.8450(4) 0.5808(4) 1.1533(3) 0.0139(8) Uani 1 1 d . . . . .
O7 O 0.0447(4) 0.6646(4) 0.8914(3) 0.0177(9) Uani 1 1 d . . . . .
O7W O 0.7481(5) 0.5204(5) 0.9262(3) 0.0289(12) Uani 1 1 d . . . . .
O8 O 0.2791(4) 0.6701(3) 0.9466(3) 0.0116(8) Uani 1 1 d . . . . .
O8W O 0.7640(4) 0.7800(3) 1.0545(3) 0.0114(8) Uani 1 1 d . . . . .
O9 O 0.5832(3) 0.8033(3) 0.8693(2) 0.0043(7) Uani 1 1 d . . . . .
O9W O 0.8809(8) 0.9234(8) 0.9078(6) 0.0117(12) Uani 0.478(9) 1 d D . P A 1
O10 O 0.4041(3) 0.6177(3) 0.8001(2) 0.0054(7) Uani 1 1 d . . . . .
O11 O 0.5000(4) 0.7578(3) 0.6986(2) 0.0062(7) Uani 1 1 d . . . . .
O12 O 0.4892(4) 0.9724(3) 0.7250(2) 0.0071(7) Uani 1 1 d . U . . .
O13 O 0.2625(4) 0.7569(3) 0.6390(3) 0.0097(7) Uani 1 1 d . . . . .
O14 O 0.1665(4) 0.6120(3) 0.7460(3) 0.0100(8) Uani 1 1 d . . . . .
O15 O 0.5877(3) 1.0096(3) 0.8869(2) 0.0057(7) Uani 1 1 d . . . . .
O16 O 0.5169(4) 1.1635(3) 0.8276(2) 0.0064(7) Uani 1 1 d . U . . .
O17 O 0.7291(4) 1.2023(3) 0.9039(2) 0.0076(7) Uani 1 1 d . U . . .
O18 O 0.5290(3) 1.1610(3) 0.9889(2) 0.0062(7) Uani 1 1 d . . . . .
O19 O 0.4487(4) 1.1429(4) 0.6506(3) 0.0143(8) Uani 1 1 d . . . . .
O20 O 0.2779(4) 1.1733(3) 0.7720(3) 0.0083(7) Uani 1 1 d . . . . .
O21 O 0.1049(5) 0.8202(4) 0.5247(3) 0.0250(11) Uani 1 1 d . . . . .
O22 O -0.0116(5) 0.9066(4) 0.6614(4) 0.0243(11) Uani 1 1 d . . . . .
O23 O -0.0934(4) 0.5221(4) 0.7435(3) 0.0207(10) Uani 1 1 d . . . . .
O24 O -0.1325(5) 0.7259(5) 0.7941(4) 0.0378(15) Uani 1 1 d . . . . .
O25 O 0.0785(4) 0.6102(4) 1.0546(3) 0.0170(9) Uani 1 1 d . . . . .
O26 O 0.0270(4) 0.8073(4) 1.0460(3) 0.0135(8) Uani 1 1 d . . . . .
O27 O 0.5094(4) 0.6187(3) 0.9621(3) 0.0102(8) Uani 1 1 d . . . . .
O29 O 0.3321(4) 0.5569(3) 0.6192(2) 0.0084(7) Uani 1 1 d . . . . .
O35 O 0.9270(4) 0.9350(4) 0.7944(3) 0.0181(9) Uani 1 1 d . . . . .
O36 O 0.7204(4) 0.9219(3) 0.7453(3) 0.0093(7) Uani 1 1 d . . . . .
O9X O 0.9201(7) 0.9676(7) 0.9466(5) 0.0117(12) Uani 0.522(9) 1 d D . P A 2
O28 O -0.1150(15) 1.0240(13) 0.6647(11) 0.012(3) Uiso 0.25 1 d . . P . .

loop_
_atom_site_aniso_label
_atom_site_aniso_U_11
_atom_site_aniso_U_22
_atom_site_aniso_U_33
_atom_site_aniso_U_23
_atom_site_aniso_U_13
_atom_site_aniso_U_12
W1 0.01132(10) 0.00793(10) 0.00116(10) 0.00110(7) 0.00056(7) 0.00742(8)
W2 0.01628(12) 0.01153(11) 0.01665(13) -0.00808(9) -0.01238(9) 0.01070(9)
W3 0.00591(10) 0.02005(12) 0.01010(11) -0.01057(9) -0.00052(8) 0.00254(9)
W4 0.00804(10) 0.01166(11) 0.00484(10) -0.00421(8) 0.00400(8) -0.00133(8)
W5 0.00739(10) 0.00438(10) 0.00100(9) 0.00038(7) 0.00107(7) 0.00306(7)
W6 0.00717(10) 0.00751(10) 0.00131(10) -0.00098(7) -0.00013(7) 0.00387(8)
W7 0.00611(10) 0.00504(10) 0.00083(9) 0.00060(7) 0.00093(7) 0.00392(7)
P1 0.0062(5) 0.0078(6) 0.0021(5) -0.0025(5) -0.0009(4) 0.0048(5)
P2 0.0079(6) 0.0054(6) 0.0019(6) 0.0009(5) 0.0013(5) 0.0040(5)
Na1 0.0220(12) 0.0234(13) 0.0084(11) 0.0005(10) -0.0022(9) 0.0132(10)
Na2 0.0155(11) 0.0160(12) 0.0167(12) 0.0060(10) -0.0055(9) 0.0048(9)
Na3 0.0103(10) 0.0096(10) 0.0056(10) 0.0010(8) 0.0006(8) 0.0046(8)
O1 0.0099(13) 0.0082(13) 0.0041(13) 0.0015(11) -0.0009(11) 0.0041(11)
O1W 0.053(3) 0.031(3) 0.059(4) 0.034(3) 0.037(3) 0.031(3)
O2 0.0081(17) 0.021(2) 0.0050(18) -0.0065(15) -0.0019(14) 0.0065(15)
O2W 0.080(5) 0.063(4) 0.013(3) 0.002(3) 0.000(3) 0.066(4)
O3 0.0063(16) 0.0092(17) 0.0075(17) -0.0011(14) 0.0022(13) 0.0040(14)
O3W 0.035(3) 0.029(3) 0.009(2) 0.0072(19) -0.0043(19) -0.003(2)
O4 0.0062(13) 0.0077(13) 0.0057(13) -0.0010(11) 0.0024(11) 0.0039(11)
O4W 0.024(3) 0.156(8) 0.011(3) -0.006(4) 0.007(2) -0.016(4)
O5 0.0165(19) 0.0105(18) 0.0063(18) -0.0032(15) -0.0064(15) 0.0075(16)
O5W 0.022(2) 0.011(2) 0.036(3) 0.002(2) 0.005(2) 0.0081(18)
O6 0.0124(19) 0.023(2) 0.016(2) -0.0113(17) -0.0080(16) 0.0127(17)
O6W 0.0112(19) 0.020(2) 0.014(2) 0.0052(17) 0.0033(15) 0.0086(17)
O7 0.0129(19) 0.022(2) 0.010(2) -0.0095(16) 0.0057(15) -0.0050(17)
O7W 0.031(3) 0.036(3) 0.018(2) 0.008(2) 0.009(2) 0.002(2)
O8 0.0137(19) 0.0096(18) 0.012(2) 0.0000(15) 0.0075(15) 0.0043(15)
O8W 0.0159(19) 0.0148(19) 0.0066(18) 0.0029(15) 0.0020(15) 0.0088(16)
O9 0.0067(16) 0.0023(15) 0.0035(16) 0.0008(13) 0.0025(13) 0.0003(13)
O9W 0.011(3) 0.018(4) 0.006(3) -0.001(2) 0.001(2) 0.007(3)
O10 0.0085(17) 0.0042(16) 0.0037(16) -0.0003(13) 0.0016(13) 0.0026(13)
O11 0.0087(17) 0.0074(17) 0.0023(16) -0.0014(13) 0.0010(13) 0.0030(14)
O12 0.0096(13) 0.0077(13) 0.0051(13) 0.0037(11) -0.0003(11) 0.0029(11)
O13 0.0110(18) 0.0163(19) 0.0046(17) 0.0014(15) -0.0014(14) 0.0088(15)
O14 0.0083(17) 0.0163(19) 0.0052(18) -0.0017(15) -0.0007(14) 0.0050(15)
O15 0.0067(16) 0.0059(16) 0.0057(17) 0.0026(14) 0.0000(13) 0.0029(13)
O16 0.0098(13) 0.0059(13) 0.0030(13) 0.0001(11) -0.0013(11) 0.0016(11)
O17 0.0087(13) 0.0081(14) 0.0042(13) -0.0015(11) 0.0032(11) 0.0002(11)
O18 0.0074(17) 0.0079(17) 0.0038(17) -0.0003(14) 0.0035(13) 0.0036(14)
O19 0.021(2) 0.021(2) 0.0068(19) 0.0040(16) 0.0039(16) 0.0137(18)
O20 0.0102(17) 0.0068(17) 0.0081(18) 0.0008(14) 0.0009(14) 0.0030(14)
O21 0.028(3) 0.026(2) 0.022(2) -0.010(2) -0.0171(19) 0.019(2)
O22 0.019(2) 0.022(2) 0.033(3) -0.008(2) -0.013(2) 0.0167(19)
O23 0.014(2) 0.024(2) 0.013(2) -0.0116(18) 0.0041(16) -0.0067(18)
O24 0.013(2) 0.051(3) 0.042(3) -0.030(3) -0.005(2) 0.017(2)
O25 0.018(2) 0.013(2) 0.013(2) -0.0021(17) 0.0117(17) -0.0060(17)
O26 0.0105(18) 0.019(2) 0.0074(19) -0.0067(16) 0.0031(15) 0.0022(16)
O27 0.0158(19) 0.0091(18) 0.0071(18) 0.0040(15) -0.0006(15) 0.0042(15)
O29 0.0128(18) 0.0111(18) 0.0038(17) 0.0006(14) 0.0027(14) 0.0078(15)
O35 0.020(2) 0.022(2) 0.012(2) 0.0030(18) 0.0027(17) 0.0050(18)
O36 0.0108(18) 0.0113(18) 0.0076(18) 0.0014(15) 0.0023(14) 0.0063(15)
O9X 0.011(3) 0.018(4) 0.006(3) -0.001(2) 0.001(2) 0.007(3)

loop_
_atom_type_symbol
_atom_type_description
_atom_type_scat_dispersion_real
_atom_type_scat_dispersion_imag
_atom_type_scat_source
Na Na 0.0362 0.0249 'International Tables Vol C Tables 4.2.6.8 and 6.1.1.4'
O O 0.0106 0.0060 'International Tables Vol C Tables 4.2.6.8 and 6.1.1.4'
P P 0.1023 0.0942 'International Tables Vol C Tables 4.2.6.8 and 6.1.1.4'
W W -0.8490 6.8722 'International Tables Vol C Tables 4.2.6.8 and 6.1.1.4'

loop_
_geom_angle_atom_site_label_1
_geom_angle_atom_site_label_2
_geom_angle_atom_site_label_3
_geom_angle
_geom_angle_site_symmetry_1
_geom_angle_site_symmetry_3
_geom_angle_publ_flag
O5 W1 O1 85.05(16) . . ?
O5 W1 O12 86.01(16) . . ?
O5 W1 O16 159.85(16) . . ?
O12 W1 O1 80.93(14) . . ?
O16 W1 O1 80.02(14) . . ?
O16 W1 O12 78.37(15) . . ?
O19 W1 O1 169.87(17) . . ?
O19 W1 O5 98.7(2) . . ?
O19 W1 O12 89.88(17) . . ?
O19 W1 O16 94.00(18) . . ?
O19 W1 O20 102.28(19) . . ?
O20 W1 O1 86.24(16) . . ?
O20 W1 O5 100.08(18) . . ?
O20 W1 O12 165.30(16) . . ?
O20 W1 O16 92.41(17) . . ?
O5 W2 O2 84.22(16) . . ?
O5 W2 O6 152.63(17) . . ?
O5 W2 O13 81.94(16) . . ?
O6 W2 O2 72.12(17) . . ?
O6 W2 O13 80.07(16) . . ?
O13 W2 O2 78.53(14) . . ?
O21 W2 O2 166.20(19) . . ?
O21 W2 O5 100.8(2) . . ?
O21 W2 O6 99.5(2) . . ?
O21 W2 O13 89.36(19) . . ?
O21 W2 O22 102.2(2) . . ?
O22 W2 O2 89.8(2) . . ?
O22 W2 O5 97.1(2) . . ?
O22 W2 O6 96.3(2) . . ?
O22 W2 O13 168.3(2) . . ?
O6 W3 O2 71.98(16) . . ?
O6 W3 O14 81.00(16) . . ?
O7 W3 O2 84.41(17) . . ?
O7 W3 O6 153.45(18) . . ?
O7 W3 O14 82.72(17) . . ?
O14 W3 O2 78.89(15) . . ?
O23 W3 O2 166.88(18) . . ?
O23 W3 O6 99.9(2) . . ?
O23 W3 O7 100.8(2) . . ?
O23 W3 O14 89.77(19) . . ?
O23 W3 O24 102.4(3) . . ?
O24 W3 O2 88.8(2) . . ?
O24 W3 O6 95.3(3) . . ?
O24 W3 O7 96.2(2) . . ?
O24 W3 O14 167.7(2) . . ?
O7 W4 O3 85.91(17) . . ?
O7 W4 O8 83.82(18) . . ?
O7 W4 O17 159.37(16) . 2_677 ?
O8 W4 O3 79.81(15) . . ?
O17 W4 O3 80.54(15) 2_677 . ?
O17 W4 O8 78.55(16) 2_677 . ?
O25 W4 O3 170.63(19) . . ?
O25 W4 O7 100.1(2) . . ?
O25 W4 O8 93.62(19) . . ?
O25 W4 O17 91.66(19) . 2_677 ?
O25 W4 O26 101.5(2) . . ?
O26 W4 O3 84.20(17) . . ?
O26 W4 O7 101.0(2) . . ?
O26 W4 O8 162.93(18) . . ?
O26 W4 O17 93.04(17) . 2_677 ?
O8 W5 O4 82.58(16) . . ?
O8 W5 O9 151.04(17) . . ?
O8 W5 O10 96.92(18) . . ?
O8 W5 O18 85.22(17) . 2_677 ?
O9 W5 O4 72.43(14) . . ?
O9 W5 O18 78.98(15) . 2_677 ?
O10 W5 O4 74.05(14) . . ?
O10 W5 O9 90.20(15) . . ?
O10 W5 O18 159.92(15) . 2_677 ?
O18 W5 O4 86.50(14) 2_677 . ?
O27 W5 O4 172.07(16) . . ?
O27 W5 O8 102.63(19) . . ?
O27 W5 O9 103.87(17) . . ?
O27 W5 O10 99.20(18) . . ?
O27 W5 O18 99.80(17) . 2_677 ?
O10 W6 O4 72.44(14) . . ?
O10 W6 O11 79.28(15) . . ?
O11 W6 O4 72.55(14) . . ?
O13 W6 O4 86.10(16) . . ?
O13 W6 O10 157.87(17) . . ?
O13 W6 O11 89.37(17) . . ?
O13 W6 O14 96.06(18) . . ?
O14 W6 O4 85.45(15) . . ?
O14 W6 O10 87.74(16) . . ?
O14 W6 O11 156.95(16) . . ?
O29 W6 O4 165.09(16) . . ?
O29 W6 O10 96.45(16) . . ?
O29 W6 O11 95.99(17) . . ?
O29 W6 O13 103.64(18) . . ?
O29 W6 O14 104.40(18) . . ?
O9 W7 O4 72.49(14) . . ?
O9 W7 O15 79.85(15) . . ?
O11 W7 O4 74.05(14) . . ?
O11 W7 O9 91.23(16) . . ?
O11 W7 O15 160.42(15) . . ?
O12 W7 O4 82.90(15) . . ?
O12 W7 O9 151.38(16) . . ?
O12 W7 O11 95.92(17) . . ?
O12 W7 O15 84.42(16) . . ?
O15 W7 O4 86.61(13) . . ?
O36 W7 O4 172.78(16) . . ?
O36 W7 O9 102.77(17) . . ?
O36 W7 O11 100.95(18) . . ?
O36 W7 O12 103.00(18) . . ?
O36 W7 O15 98.02(17) . . ?
O1 P1 O2 110.5(2) . . ?
O1 P1 O4 109.8(2) . . ?
O2 P1 O4 107.3(2) . . ?
O3 P1 O1 108.6(2) . . ?
O3 P1 O2 110.8(2) . . ?
O3 P1 O4 109.8(2) . . ?
O15 P2 O16 112.1(2) . . ?
O15 P2 O17 109.6(2) . . ?
O15 P2 O18 109.1(2) . . ?
O17 P2 O16 106.0(2) . . ?
O18 P2 O16 108.4(2) . . ?
O18 P2 O17 111.7(2) . . ?
O1W Na1 Na2 77.04(19) . 2_677 ?
O1W Na1 O2W 88.1(2) . . ?
O1W Na1 O3W 99.9(2) . . ?
O1W Na1 O4W 167.8(3) . . ?
O1W Na1 O6W 90.9(2) . 2_677 ?
O1W Na1 O20 77.27(18) . . ?
O2W Na1 Na2 115.81(18) . 2_677 ?
O2W Na1 O3W 86.0(2) . . ?
O2W Na1 O6W 84.65(18) . 2_677 ?
O3W Na1 Na2 157.62(16) . 2_677 ?
O3W Na1 O6W 165.5(2) . 2_677 ?
O4W Na1 Na2 97.64(16) . 2_677 ?
O4W Na1 O2W 104.1(3) . . ?
O4W Na1 O3W 80.8(2) . . ?
O4W Na1 O6W 90.7(2) . 2_677 ?
O6W Na1 Na2 35.01(10) 2_677 2_677 ?
O20 Na1 Na2 62.64(11) . 2_677 ?
O20 Na1 O2W 165.3(2) . . ?
O20 Na1 O3W 95.00(19) . . ?
O20 Na1 O4W 90.6(3) . . ?
O20 Na1 O6W 96.89(16) . 2_677 ?
O5W Na2 W5 82.69(13) . 2_667 ?
O5W Na2 O6W 98.99(18) . . ?
O5W Na2 O8W 97.11(17) . . ?
O5W Na2 O27 75.65(16) . 2_667 ?
O6W Na2 W5 81.36(12) . 2_667 ?
O6W Na2 O27 107.83(16) . 2_667 ?
O7W Na2 W5 87.47(15) . 2_667 ?
O7W Na2 O5W 160.4(2) . . ?
O7W Na2 O6W 96.19(19) . . ?
O7W Na2 O8W 95.43(18) . . ?
O7W Na2 O27 87.99(18) . 2_667 ?
O7W Na2 O27 84.70(19) . . ?
O8W Na2 W5 170.24(13) . 2_667 ?
O8W Na2 O6W 89.05(16) . . ?
O8W Na2 O27 162.35(17) . 2_667 ?
O27 Na2 W5 107.70(12) . 2_667 ?
O27 Na2 W5 26.68(9) 2_667 2_667 ?
O27 Na2 O5W 82.25(18) . . ?
O27 Na2 O6W 170.93(18) . . ?
O27 Na2 O8W 81.88(15) . . ?
O27 Na2 O27 81.21(15) . 2_667 ?
O1 Na3 P1 29.17(9) 2_677 2_677 ?
O1 Na3 O3 58.36(13) 2_677 2_677 ?
O1 Na3 O15 115.97(15) 2_677 . ?
O1 Na3 O18 81.64(14) 2_677 2_677 ?
O3 Na3 P1 29.20(9) 2_677 2_677 ?
O3 Na3 O15 79.12(14) 2_677 . ?
O8W Na3 P1 105.01(13) . 2_677 ?
O8W Na3 O1 82.29(14) . 2_677 ?
O8W Na3 O3 125.09(16) . 2_677 ?
O8W Na3 O15 155.77(16) . . ?
O8W Na3 O18 90.61(15) . 2_677 ?
O8W Na3 O9X 84.1(2) . . ?
O9 Na3 P1 154.75(13) . 2_677 ?
O9 Na3 O1 144.10(15) . 2_677 ?
O9 Na3 O3 140.99(16) . 2_677 ?
O9 Na3 O8W 93.47(15) . . ?
O9 Na3 O15 62.34(13) . . ?
O9 Na3 O18 62.70(13) . 2_677 ?
O9 Na3 O9X 102.3(2) . . ?
O9W Na3 P1 114.9(2) . 2_677 ?
O9W Na3 O1 130.6(3) . 2_677 ?
O9W Na3 O3 94.0(3) . 2_677 ?
O9W Na3 O8W 83.7(2) . . ?
O9W Na3 O9 83.7(3) . . ?
O9W Na3 O15 94.4(2) . . ?
O9W Na3 O18 145.6(3) . 2_677 ?
O15 Na3 P1 97.75(11) . 2_677 ?
O18 Na3 P1 99.43(11) 2_677 2_677 ?
O18 Na3 O3 116.51(15) 2_677 2_677 ?
O18 Na3 O15 77.37(13) 2_677 . ?
O9X Na3 O15 101.6(2) . . ?
W1 O1 Na3 131.41(18) . 2_677 ?
P1 O1 W1 131.4(2) . . ?
P1 O1 Na3 97.21(19) . 2_677 ?
W3 O2 W2 93.86(14) . . ?
P1 O2 W2 128.8(2) . . ?
P1 O2 W3 128.6(2) . . ?
W4 O3 Na3 133.01(18) . 2_677 ?
P1 O3 W4 131.2(2) . . ?
P1 O3 Na3 95.77(19) . 2_677 ?
W5 O4 W7 89.19(12) . . ?
W6 O4 W5 90.55(13) . . ?
W6 O4 W7 90.13(12) . . ?
P1 O4 W5 125.9(2) . . ?
P1 O4 W6 123.5(2) . . ?
P1 O4 W7 126.5(2) . . ?
W1 O5 W2 159.6(2) . . ?
W2 O6 W3 121.3(2) . . ?
Na2 O6W Na1 107.54(18) . 2_677 ?
W4 O7 W3 158.6(3) . . ?
W5 O8 W4 149.3(2) . . ?
Na3 O8W Na2 135.4(2) . . ?
W5 O9 Na3 107.80(16) . . ?
W7 O9 W5 124.05(19) . . ?
W7 O9 Na3 109.17(16) . . ?
W5 O10 W6 122.74(19) . . ?
W7 O11 W6 123.11(19) . . ?
W7 O12 W1 148.7(2) . . ?
W6 O13 W2 139.4(2) . . ?
W6 O14 W3 138.8(2) . . ?
W7 O15 Na3 99.18(15) . . ?
P2 O15 W7 135.5(2) . . ?
P2 O15 Na3 121.6(2) . . ?
P2 O16 W1 136.6(2) . . ?
P2 O17 W4 136.0(2) . 2_677 ?
W5 O18 Na3 100.45(15) 2_677 2_677 ?
P2 O18 W5 135.1(2) . 2_677 ?
P2 O18 Na3 120.2(2) . 2_677 ?
W1 O20 Na1 138.9(2) . . ?
W5 O27 Na2 106.86(19) . 2_667 ?
W5 O27 Na2 153.5(2) . . ?
Na2 O27 Na2 98.79(15) . 2_667 ?

loop_
_geom_bond_atom_site_label_1
_geom_bond_atom_site_label_2
_geom_bond_distance
_geom_bond_site_symmetry_2
_geom_bond_publ_flag
W1 O1 2.187(4) . ?
W1 O5 1.880(4) . ?
W1 O12 2.102(4) . ?
W1 O16 2.044(4) . ?
W1 O19 1.734(4) . ?
W1 O20 1.752(4) . ?
W2 O2 2.298(4) . ?
W2 O5 1.893(4) . ?
W2 O6 1.920(5) . ?
W2 O13 2.174(4) . ?
W2 O21 1.738(5) . ?
W2 O22 1.739(5) . ?
W3 O2 2.297(4) . ?
W3 O6 1.931(5) . ?
W3 O7 1.924(5) . ?
W3 O14 2.162(4) . ?
W3 O23 1.723(4) . ?
W3 O24 1.759(5) . ?
W4 O3 2.195(4) . ?
W4 O7 1.859(4) . ?
W4 O8 2.088(4) . ?
W4 O17 2.046(4) 2_677 ?
W4 O25 1.735(4) . ?
W4 O26 1.766(4) . ?
W5 O4 2.426(4) . ?
W5 O8 1.800(4) . ?
W5 O9 1.950(3) . ?
W5 O10 1.859(4) . ?
W5 O18 2.073(4) 2_677 ?
W5 O27 1.715(4) . ?
W6 O4 2.379(4) . ?
W6 O10 2.030(4) . ?
W6 O11 2.035(4) . ?
W6 O13 1.811(4) . ?
W6 O14 1.815(4) . ?
W6 O29 1.738(4) . ?
W7 O4 2.443(4) . ?
W7 O9 1.921(4) . ?
W7 O11 1.846(4) . ?
W7 O12 1.812(4) . ?
W7 O15 2.080(4) . ?
W7 O36 1.710(4) . ?
P1 O1 1.517(4) . ?
P1 O2 1.553(4) . ?
P1 O3 1.515(4) . ?
P1 O4 1.565(4) . ?
P2 O15 1.533(4) . ?
P2 O16 1.541(4) . ?
P2 O17 1.539(4) . ?
P2 O18 1.538(4) . ?
Na1 Na2 4.057(3) 2_677 ?
Na1 O1W 2.368(6) . ?
Na1 O2W 2.411(6) . ?
Na1 O3W 2.412(6) . ?
Na1 O4W 2.389(7) . ?
Na1 O6W 2.587(5) 2_677 ?
Na1 O20 2.372(5) . ?
Na2 O5W 2.388(6) . ?
Na2 O6W 2.441(5) . ?
Na2 O7W 2.322(6) . ?
Na2 O8W 2.439(5) . ?
Na2 O27 2.769(5) 2_667 ?
Na2 O27 2.368(5) . ?
Na3 O1 2.506(4) 2_677 ?
Na3 O3 2.544(4) 2_677 ?
Na3 O8W 2.428(5) . ?
Na3 O9 2.409(4) . ?
Na3 O9W 2.391(8) . ?
Na3 O15 2.552(4) . ?
Na3 O18 2.509(4) 2_677 ?
Na3 O9X 2.451(8) . ?

loop_
_geom_torsion_atom_site_label_1
_geom_torsion_atom_site_label_2
_geom_torsion_atom_site_label_3
_geom_torsion_atom_site_label_4
_geom_torsion
_geom_torsion_site_symmetry_1
_geom_torsion_site_symmetry_2
_geom_torsion_site_symmetry_3
_geom_torsion_site_symmetry_4
_geom_torsion_publ_flag
O1 W1 O5 W2 8.0(7) . . . . ?
O1 W1 O20 Na1 -139.0(3) . . . . ?
O1 P1 O2 W2 49.7(3) . . . . ?
O1 P1 O2 W3 -171.5(2) . . . . ?
O1 P1 O3 W4 176.3(3) . . . . ?
O1 P1 O3 Na3 -1.9(2) . . . 2_677 ?
O1 P1 O4 W5 121.0(2) . . . . ?
O1 P1 O4 W6 -119.5(2) . . . . ?
O1 P1 O4 W7 0.0(3) . . . . ?
O2 W2 O5 W1 -9.9(7) . . . . ?
O2 P1 O1 W1 -55.9(3) . . . . ?
O2 P1 O1 Na3 123.6(2) . . . 2_677 ?
O2 P1 O3 W4 54.8(4) . . . . ?
O2 P1 O3 Na3 -123.4(2) . . . 2_677 ?
O2 P1 O4 W5 -118.9(3) . . . . ?
O2 P1 O4 W6 0.6(3) . . . . ?
O2 P1 O4 W7 120.2(3) . . . . ?
O3 W4 O7 W3 -8.5(7) . . . . ?
O3 P1 O1 W1 -177.6(3) . . . . ?
O3 P1 O1 Na3 1.9(2) . . . 2_677 ?
O3 P1 O2 W2 170.1(3) . . . . ?
O3 P1 O2 W3 -51.1(3) . . . . ?
O3 P1 O4 W5 1.6(3) . . . . ?
O3 P1 O4 W6 121.1(2) . . . . ?
O3 P1 O4 W7 -119.4(3) . . . . ?
O4 W5 O8 W4 -57.2(5) . . . . ?
O4 W5 O10 W6 -4.35(18) . . . . ?
O4 W6 O13 W2 -63.8(3) . . . . ?
O4 W6 O14 W3 65.4(3) . . . . ?
O4 W7 O11 W6 3.58(19) . . . . ?
O4 W7 O12 W1 53.0(4) . . . . ?
O4 P1 O1 W1 62.3(3) . . . . ?
O4 P1 O1 Na3 -118.22(19) . . . 2_677 ?
O4 P1 O2 W2 -70.0(3) . . . . ?
O4 P1 O2 W3 68.8(3) . . . . ?
O4 P1 O3 W4 -63.5(3) . . . . ?
O4 P1 O3 Na3 118.27(19) . . . 2_677 ?
O5 W1 O20 Na1 -54.7(3) . . . . ?
O6 W2 O5 W1 -39.9(9) . . . . ?
O8 W4 O7 W3 -88.6(7) . . . . ?
O8 W5 O10 W6 75.9(2) . . . . ?
O8 W5 O27 Na2 42.2(2) . . . 2_667 ?
O8 W5 O27 Na2 -122.8(5) . . . . ?
O9 W5 O8 W4 -26.9(7) . . . . ?
O9 W5 O10 W6 -76.0(2) . . . . ?
O9 W5 O27 Na2 45.4(5) . . . . ?
O9 W5 O27 Na2 -149.54(16) . . . 2_667 ?
O9 W7 O11 W6 75.0(2) . . . . ?
O9 W7 O12 W1 22.5(6) . . . . ?
O10 W5 O8 W4 -130.0(5) . . . . ?
O10 W5 O27 Na2 137.9(5) . . . . ?
O10 W5 O27 Na2 -57.04(19) . . . 2_667 ?
O10 W6 O13 W2 -77.8(6) . . . . ?
O10 W6 O14 W3 138.0(3) . . . . ?
O11 W6 O13 W2 -136.4(3) . . . . ?
O11 W6 O14 W3 82.6(5) . . . . ?
O11 W7 O12 W1 126.1(4) . . . . ?
O12 W1 O5 W2 89.3(7) . . . . ?
O12 W1 O20 Na1 -168.2(5) . . . . ?
O12 W7 O11 W6 -77.3(2) . . . . ?
O13 W2 O5 W1 -89.1(7) . . . . ?
O13 W6 O14 W3 -20.2(3) . . . . ?
O14 W6 O13 W2 21.1(3) . . . . ?
O15 W7 O11 W6 12.7(6) . . . . ?
O15 W7 O12 W1 -34.2(4) . . . . ?
O15 P2 O16 W1 24.4(4) . . . . ?
O15 P2 O17 W4 -92.5(4) . . . 2_677 ?
O15 P2 O18 W5 145.3(3) . . . 2_677 ?
O15 P2 O18 Na3 -63.2(3) . . . 2_677 ?
O16 W1 O5 W2 50.3(10) . . . . ?
O16 W1 O20 Na1 141.2(3) . . . . ?
O16 P2 O15 W7 26.0(4) . . . . ?
O16 P2 O15 Na3 179.0(2) . . . . ?
O16 P2 O17 W4 146.4(3) . . . 2_677 ?
O16 P2 O18 W5 -92.4(3) . . . 2_677 ?
O16 P2 O18 Na3 59.1(3) . . . 2_677 ?
O17 W4 O7 W3 -57.3(11) 2_677 . . . ?
O17 P2 O15 W7 -91.4(3) . . . . ?
O17 P2 O15 Na3 61.6(3) . . . . ?
O17 P2 O16 W1 143.9(3) . . . . ?
O17 P2 O18 W5 24.0(4) . . . 2_677 ?
O17 P2 O18 Na3 175.5(2) . . . 2_677 ?
O18 W5 O8 W4 29.9(5) 2_677 . . . ?
O18 W5 O10 W6 -19.2(6) 2_677 . . . ?
O18 W5 O27 Na2 -35.5(5) 2_677 . . . ?
O18 W5 O27 Na2 129.50(16) 2_677 . . 2_667 ?
O18 P2 O15 W7 146.1(3) . . . . ?
O18 P2 O15 Na3 -60.9(3) . . . . ?
O18 P2 O16 W1 -96.0(3) . . . . ?
O18 P2 O17 W4 28.5(4) . . . 2_677 ?
O19 W1 O5 W2 178.5(7) . . . . ?
O19 W1 O20 Na1 46.6(3) . . . . ?
O20 W1 O5 W2 -77.2(7) . . . . ?
O21 W2 O5 W1 -176.9(7) . . . . ?
O22 W2 O5 W1 79.1(7) . . . . ?
O25 W4 O7 W3 178.8(7) . . . . ?
O26 W4 O7 W3 74.8(7) . . . . ?
O27 W5 O8 W4 128.9(5) . . . . ?
O27 W5 O10 W6 179.9(2) . . . . ?
O29 W6 O13 W2 127.6(3) . . . . ?
O29 W6 O14 W3 -126.0(3) . . . . ?
O36 W7 O11 W6 178.2(2) . . . . ?
O36 W7 O12 W1 -131.2(4) . . . . ?

loop_
_smtbx_masks_void_nr
_smtbx_masks_void_average_x
_smtbx_masks_void_average_y
_smtbx_masks_void_average_z
_smtbx_masks_void_volume
_smtbx_masks_void_count_electrons
_smtbx_masks_void_content
1 -0.509 -0.510 0.500 493.8 215.4 '21.6 H2O'
